data_4517765
loop_
_publ_author_name
'Adhikary, Saswati'
'Majumder, Leena'
'Pakrashy, Sourav'
'Srinath, Ravuri'
'Mukherjee, Kaustuv'
'Mandal, Chitra'
'Banerji, Biswadip'

_publ_section_title
;
 Polysubstituted Imidazoles as LysoTracker Molecules: Their Synthesis via
 Iodine/H<sub>2</sub>O and Cell-Imaging Studies.
;
_journal_issue 24
_journal_name_full 'ACS omega'
_journal_page_first 14394
_journal_page_last 14407
_journal_paper_doi 10.1021/acsomega.0c00934
_journal_volume 5
_journal_year 2020
_chemical_formula_moiety 'C23 H20 N2'
_chemical_formula_sum 'C23 H20 N2'
_chemical_formula_weight 324.41
_space_group_crystal_system monoclinic
_space_group_IT_number 9
_space_group_name_Hall 'C -2yc'
_space_group_name_H-M_alt 'C 1 c 1'
_atom_sites_solution_hydrogens geom
_audit_creation_date 2019-05-05
_audit_creation_method
;
Olex2 1.2
(compiled 2018.05.29 svn.r3508 for OlexSys, GUI svn.r5506)
;
_cell_angle_alpha 90
_cell_angle_beta 91.013(4)
_cell_angle_gamma 90
_cell_formula_units_Z 4
_cell_length_a 6.9727(11)
_cell_length_b 19.869(3)
_cell_length_c 12.956(2)
_cell_measurement_reflns_used 9853
_cell_measurement_temperature 101.0
_cell_measurement_theta_max 72.47
_cell_measurement_theta_min 4.45
_cell_volume 1794.7(5)
_computing_cell_refinement 'SAINT V8.38A (?, 2016)'
_computing_data_reduction 'SAINT V8.38A (?, 2016)'
_computing_molecular_graphics 'Olex2 (Dolomanov et al., 2009)'
_computing_publication_material 'Olex2 (Dolomanov et al., 2009)'
_computing_structure_refinement 'ShelXL (Sheldrick, 2015)'
_computing_structure_solution 'SHELXT 2014/5 (Sheldrick, 2014)'
_diffrn_ambient_temperature 101.0
_diffrn_measured_fraction_theta_full 0.999
_diffrn_measured_fraction_theta_max 0.991
_diffrn_measurement_device_type 'Bruker APEX-II CCD'
_diffrn_measurement_method '\f and \w scans'
_diffrn_radiation_type CuK\a
_diffrn_radiation_wavelength 1.54178
_diffrn_reflns_av_R_equivalents 0.0431
_diffrn_reflns_av_unetI/netI 0.0385
_diffrn_reflns_Laue_measured_fraction_full 0.999
_diffrn_reflns_Laue_measured_fraction_max 0.991
_diffrn_reflns_limit_h_max 8
_diffrn_reflns_limit_h_min -8
_diffrn_reflns_limit_k_max 24
_diffrn_reflns_limit_k_min -24
_diffrn_reflns_limit_l_max 15
_diffrn_reflns_limit_l_min -16
_diffrn_reflns_number 12501
_diffrn_reflns_point_group_measured_fraction_full 0.935
_diffrn_reflns_point_group_measured_fraction_max 0.912
_diffrn_reflns_theta_full 67.679
_diffrn_reflns_theta_max 72.584
_diffrn_reflns_theta_min 4.450
_diffrn_standards_number 0
_exptl_absorpt_coefficient_mu 0.541
_exptl_absorpt_correction_T_max 0.7536
_exptl_absorpt_correction_T_min 0.6098
_exptl_absorpt_correction_type multi-scan
_exptl_absorpt_process_details
'SADABS-2016/2 (Bruker,2016/2) was used for absorption correction. wR2(int) was 0.1193 before and 0.0685 after correction. The Ratio of minimum to maximum transmission is 0.8092. The \l/2 correction factor is Not present.'
_exptl_crystal_colour 'clear light colourless'
_exptl_crystal_colour_lustre clear
_exptl_crystal_colour_modifier light
_exptl_crystal_colour_primary colourless
_exptl_crystal_density_diffrn 1.201
_exptl_crystal_description NEEDLE
_exptl_crystal_F_000 688
_exptl_crystal_size_max 0.18
_exptl_crystal_size_mid 0.12
_exptl_crystal_size_min 0.05
_refine_diff_density_max 0.355
_refine_diff_density_min -0.269
_refine_diff_density_rms 0.064
_refine_ls_abs_structure_details
;
 Flack x determined using 1464 quotients [(I+)-(I-)]/[(I+)+(I-)]
 (Parsons, Flack and Wagner, Acta Cryst. B69 (2013) 249-259).
;
_refine_ls_abs_structure_Flack 0.11(16)
_refine_ls_extinction_method none
_refine_ls_goodness_of_fit_ref 1.104
_refine_ls_hydrogen_treatment constr
_refine_ls_matrix_type full
_refine_ls_number_parameters 227
_refine_ls_number_reflns 3254
_refine_ls_number_restraints 2
_refine_ls_restrained_S_all 1.104
_refine_ls_R_factor_all 0.0354
_refine_ls_R_factor_gt 0.0353
_refine_ls_shift/su_max 0.000
_refine_ls_shift/su_mean 0.000
_refine_ls_structure_factor_coef Fsqd
_refine_ls_weighting_details 'w=1/[\s^2^(Fo^2^)+(0.0475P)^2^+0.5554P] where P=(Fo^2^+2Fc^2^)/3'
_refine_ls_weighting_scheme calc
_refine_ls_wR_factor_gt 0.0871
_refine_ls_wR_factor_ref 0.0871
_reflns_Friedel_coverage 0.835
_reflns_Friedel_fraction_full 0.870
_reflns_Friedel_fraction_max 0.833
_reflns_number_gt 3248
_reflns_number_total 3254
_reflns_threshold_expression 'I > 2\s(I)'
_cod_data_source_file ao0c00934_si_001.cif
_cod_data_source_block sa_i_ke_benz100k_0m_a
_cod_depositor_comments 'Adding full bibliography for 4517765--4517766.cif.'
_cod_database_code 4517765
_shelx_shelxl_version_number 2018/3
_shelx_space_group_comment
;
The symmetry employed for this shelxl refinement is uniquely defined
by the following loop, which should always be used as a source of
symmetry information in preference to the above space-group names.
They are only intended as comments.
;
_shelx_estimated_absorpt_t_max 0.973
_shelx_estimated_absorpt_t_min 0.909
_olex2_refinement_description
;
1. Fixed Uiso
 At 1.2 times of:
  All C(H) groups, All C(H,H) groups
 At 1.5 times of:
  All C(H,H,H) groups
2.a Secondary CH2 refined with riding coordinates:
 C17(H17A,H17B)
2.b Aromatic/amide H refined with riding coordinates:
 C3(H3), C4(H4), C5(H5), C6(H6), C7(H7), C10(H10), C11(H11), C12(H12),
 C13(H13), C14(H14), C19(H19), C20(H20), C21(H21), C22(H22), C23(H23)
2.c Idealised Me refined as rotating group:
 C16(H16A,H16B,H16C)
;
_olex2_submission_special_instructions 'No special instructions were received'

loop_
_space_group_symop_operation_xyz
'x, y, z'
'x, -y, z+1/2'
'x+1/2, y+1/2, z'
'x+1/2, -y+1/2, z+1/2'

loop_
_atom_site_label
_atom_site_type_symbol
_atom_site_fract_x
_atom_site_fract_y
_atom_site_fract_z
_atom_site_U_iso_or_equiv
_atom_site_adp_type
_atom_site_occupancy
_atom_site_site_symmetry_order
_atom_site_calc_flag
_atom_site_refinement_flags_posn
_atom_site_refinement_flags_adp
_atom_site_refinement_flags_occupancy
_atom_site_disorder_assembly
_atom_site_disorder_group
N1 N 0.4422(2) 0.59667(8) 0.46044(13) 0.0194(3) Uani 1 1 d . . . . .
N2 N 0.7246(2) 0.64110(8) 0.50377(13) 0.0212(4) Uani 1 1 d . . . . .
C1 C 0.6279(3) 0.60803(9) 0.43132(16) 0.0206(4) Uani 1 1 d . . . . .
C2 C 0.7088(3) 0.58912(10) 0.33079(16) 0.0210(4) Uani 1 1 d . . . . .
C3 C 0.6674(3) 0.52831(10) 0.28058(17) 0.0230(4) Uani 1 1 d . . . . .
H3 H 0.583624 0.496680 0.311281 0.028 Uiso 1 1 calc R . . . .
C4 C 0.7488(3) 0.51418(10) 0.18581(17) 0.0263(5) Uani 1 1 d . . . . .
H4 H 0.720245 0.472784 0.152223 0.032 Uiso 1 1 calc R . . . .
C5 C 0.8715(3) 0.55993(11) 0.13956(18) 0.0288(5) Uani 1 1 d . . . . .
H5 H 0.924777 0.550209 0.074240 0.035 Uiso 1 1 calc R . . . .
C6 C 0.9157(3) 0.62005(12) 0.18973(18) 0.0291(5) Uani 1 1 d . . . . .
H6 H 1.000644 0.651297 0.159073 0.035 Uiso 1 1 calc R . . . .
C7 C 0.8353(3) 0.63438(10) 0.28487(18) 0.0251(4) Uani 1 1 d . . . . .
H7 H 0.866758 0.675341 0.319010 0.030 Uiso 1 1 calc R . . . .
C8 C 0.5976(3) 0.65105(9) 0.58327(16) 0.0209(4) Uani 1 1 d . . . . .
C9 C 0.6611(3) 0.68640(9) 0.67768(16) 0.0223(4) Uani 1 1 d . . . . .
C10 C 0.8146(3) 0.73201(10) 0.67175(18) 0.0258(5) Uani 1 1 d . . . . .
H10 H 0.873928 0.739627 0.607350 0.031 Uiso 1 1 calc R . . . .
C11 C 0.8802(3) 0.76596(10) 0.75875(19) 0.0305(5) Uani 1 1 d . . . . .
H11 H 0.984250 0.796575 0.753584 0.037 Uiso 1 1 calc R . . . .
C12 C 0.7949(3) 0.75559(10) 0.85355(19) 0.0305(5) Uani 1 1 d . . . . .
H12 H 0.839417 0.779334 0.912946 0.037 Uiso 1 1 calc R . . . .
C13 C 0.6444(3) 0.71029(11) 0.86081(19) 0.0294(5) Uani 1 1 d . . . . .
H13 H 0.586090 0.702873 0.925545 0.035 Uiso 1 1 calc R . . . .
C14 C 0.5781(3) 0.67557(10) 0.77375(17) 0.0260(4) Uani 1 1 d . . . . .
H14 H 0.475814 0.644324 0.779725 0.031 Uiso 1 1 calc R . . . .
C15 C 0.4202(3) 0.62421(9) 0.55778(16) 0.0205(4) Uani 1 1 d . . . . .
C16 C 0.2316(3) 0.62446(12) 0.61036(19) 0.0306(5) Uani 1 1 d . . . . .
H16A H 0.130658 0.638388 0.561281 0.046 Uiso 1 1 calc GR . . . .
H16B H 0.236607 0.656024 0.668474 0.046 Uiso 1 1 calc GR . . . .
H16C H 0.203616 0.579146 0.635880 0.046 Uiso 1 1 calc GR . . . .
C17 C 0.2876(3) 0.56624(9) 0.39910(16) 0.0217(4) Uani 1 1 d . . . . .
H17A H 0.317052 0.571348 0.325040 0.026 Uiso 1 1 calc R . . . .
H17B H 0.167292 0.591053 0.412003 0.026 Uiso 1 1 calc R . . . .
C18 C 0.2557(3) 0.49236(9) 0.42185(16) 0.0206(4) Uani 1 1 d . . . . .
C19 C 0.1194(3) 0.45802(10) 0.36260(16) 0.0229(4) Uani 1 1 d . . . . .
H19 H 0.049453 0.481137 0.309952 0.027 Uiso 1 1 calc R . . . .
C20 C 0.0849(3) 0.39020(11) 0.37982(17) 0.0267(5) Uani 1 1 d . . . . .
H20 H -0.007893 0.367078 0.338592 0.032 Uiso 1 1 calc R . . . .
C21 C 0.1851(3) 0.35599(11) 0.45693(17) 0.0280(5) Uani 1 1 d . . . . .
H21 H 0.161214 0.309588 0.468778 0.034 Uiso 1 1 calc R . . . .
C22 C 0.3207(3) 0.39014(10) 0.51664(17) 0.0269(5) Uani 1 1 d . . . . .
H22 H 0.389519 0.367041 0.569755 0.032 Uiso 1 1 calc R . . . .
C23 C 0.3564(3) 0.45800(10) 0.49909(17) 0.0251(4) Uani 1 1 d . . . . .
H23 H 0.449891 0.480990 0.539997 0.030 Uiso 1 1 calc R . . . .

loop_
_atom_site_aniso_label
_atom_site_aniso_U_11
_atom_site_aniso_U_22
_atom_site_aniso_U_33
_atom_site_aniso_U_23
_atom_site_aniso_U_13
_atom_site_aniso_U_12
N1 0.0165(8) 0.0183(7) 0.0231(8) 0.0008(6) -0.0054(7) -0.0016(6)
N2 0.0190(8) 0.0176(7) 0.0269(9) 0.0008(6) -0.0046(7) -0.0009(6)
C1 0.0181(9) 0.0176(9) 0.0259(10) 0.0011(8) -0.0030(8) -0.0013(7)
C2 0.0175(9) 0.0204(9) 0.0248(10) 0.0007(7) -0.0041(8) 0.0010(7)
C3 0.0200(9) 0.0210(9) 0.0276(10) 0.0019(8) -0.0055(8) -0.0010(7)
C4 0.0242(10) 0.0263(11) 0.0281(11) -0.0035(8) -0.0080(9) 0.0005(8)
C5 0.0256(11) 0.0356(11) 0.0250(10) -0.0002(9) -0.0014(9) 0.0000(9)
C6 0.0252(11) 0.0306(11) 0.0316(12) 0.0016(9) 0.0015(9) -0.0050(8)
C7 0.0210(10) 0.0238(10) 0.0306(11) -0.0009(8) -0.0012(9) -0.0032(8)
C8 0.0204(9) 0.0164(8) 0.0257(10) 0.0011(7) -0.0029(8) 0.0013(7)
C9 0.0208(9) 0.0155(9) 0.0304(11) -0.0005(7) -0.0070(8) 0.0027(7)
C10 0.0265(11) 0.0189(9) 0.0317(11) 0.0035(8) -0.0083(9) -0.0005(8)
C11 0.0318(12) 0.0167(9) 0.0426(13) 0.0008(9) -0.0122(10) -0.0034(9)
C12 0.0336(12) 0.0205(9) 0.0370(12) -0.0088(9) -0.0121(10) 0.0057(8)
C13 0.0294(11) 0.0285(10) 0.0301(12) -0.0081(9) -0.0035(9) 0.0058(9)
C14 0.0228(10) 0.0243(9) 0.0309(11) -0.0037(8) -0.0026(8) 0.0006(8)
C15 0.0201(9) 0.0186(8) 0.0227(10) 0.0032(7) -0.0026(8) 0.0002(7)
C16 0.0221(11) 0.0378(12) 0.0320(12) -0.0027(9) -0.0008(9) -0.0025(9)
C17 0.0188(9) 0.0214(9) 0.0247(10) 0.0022(8) -0.0068(8) -0.0024(7)
C18 0.0175(9) 0.0226(9) 0.0215(10) 0.0020(8) -0.0005(8) -0.0017(7)
C19 0.0202(10) 0.0265(10) 0.0219(10) 0.0004(8) -0.0017(8) -0.0032(8)
C20 0.0257(10) 0.0275(10) 0.0269(11) -0.0041(8) 0.0009(9) -0.0080(8)
C21 0.0338(12) 0.0219(10) 0.0284(11) 0.0004(8) 0.0040(9) -0.0065(9)
C22 0.0288(12) 0.0247(10) 0.0271(12) 0.0062(9) -0.0032(9) -0.0008(9)
C23 0.0245(10) 0.0243(9) 0.0262(10) 0.0027(8) -0.0073(9) -0.0036(8)

loop_
_atom_type_symbol
_atom_type_description
_atom_type_scat_dispersion_real
_atom_type_scat_dispersion_imag
_atom_type_scat_source
C C 0.0181 0.0091 'International Tables Vol C Tables 4.2.6.8 and 6.1.1.4'
H H 0.0000 0.0000 'International Tables Vol C Tables 4.2.6.8 and 6.1.1.4'
N N 0.0311 0.0180 'International Tables Vol C Tables 4.2.6.8 and 6.1.1.4'

loop_
_geom_angle_atom_site_label_1
_geom_angle_atom_site_label_2
_geom_angle_atom_site_label_3
_geom_angle
_geom_angle_site_symmetry_1
_geom_angle_site_symmetry_3
_geom_angle_publ_flag
C1 N1 C15 107.77(16) . . ?
C1 N1 C17 127.54(17) . . ?
C15 N1 C17 124.52(17) . . ?
C1 N2 C8 105.93(17) . . ?
N1 C1 C2 125.23(17) . . ?
N2 C1 N1 111.00(18) . . ?
N2 C1 C2 123.71(19) . . ?
C3 C2 C1 123.39(18) . . ?
C7 C2 C1 117.69(18) . . ?
C7 C2 C3 118.9(2) . . ?
C2 C3 H3 120.0 . . ?
C4 C3 C2 120.0(2) . . ?
C4 C3 H3 120.0 . . ?
C3 C4 H4 119.6 . . ?
C3 C4 C5 120.81(19) . . ?
C5 C4 H4 119.6 . . ?
C4 C5 H5 120.3 . . ?
C4 C5 C6 119.5(2) . . ?
C6 C5 H5 120.3 . . ?
C5 C6 H6 120.0 . . ?
C5 C6 C7 120.0(2) . . ?
C7 C6 H6 120.0 . . ?
C2 C7 H7 119.6 . . ?
C6 C7 C2 120.8(2) . . ?
C6 C7 H7 119.6 . . ?
N2 C8 C9 119.97(18) . . ?
C15 C8 N2 110.42(18) . . ?
C15 C8 C9 129.61(19) . . ?
C10 C9 C8 118.71(19) . . ?
C14 C9 C8 122.91(18) . . ?
C14 C9 C10 118.37(19) . . ?
C9 C10 H10 119.6 . . ?
C11 C10 C9 120.7(2) . . ?
C11 C10 H10 119.6 . . ?
C10 C11 H11 119.8 . . ?
C10 C11 C12 120.5(2) . . ?
C12 C11 H11 119.8 . . ?
C11 C12 H12 120.3 . . ?
C13 C12 C11 119.5(2) . . ?
C13 C12 H12 120.3 . . ?
C12 C13 H13 119.8 . . ?
C12 C13 C14 120.4(2) . . ?
C14 C13 H13 119.8 . . ?
C9 C14 H14 119.7 . . ?
C13 C14 C9 120.5(2) . . ?
C13 C14 H14 119.7 . . ?
N1 C15 C16 121.99(18) . . ?
C8 C15 N1 104.87(18) . . ?
C8 C15 C16 133.0(2) . . ?
C15 C16 H16A 109.5 . . ?
C15 C16 H16B 109.5 . . ?
C15 C16 H16C 109.5 . . ?
H16A C16 H16B 109.5 . . ?
H16A C16 H16C 109.5 . . ?
H16B C16 H16C 109.5 . . ?
N1 C17 H17A 108.8 . . ?
N1 C17 H17B 108.8 . . ?
N1 C17 C18 113.92(16) . . ?
H17A C17 H17B 107.7 . . ?
C18 C17 H17A 108.8 . . ?
C18 C17 H17B 108.8 . . ?
C19 C18 C17 118.02(17) . . ?
C19 C18 C23 119.19(17) . . ?
C23 C18 C17 122.79(17) . . ?
C18 C19 H19 119.8 . . ?
C20 C19 C18 120.46(19) . . ?
C20 C19 H19 119.8 . . ?
C19 C20 H20 119.8 . . ?
C21 C20 C19 120.32(19) . . ?
C21 C20 H20 119.8 . . ?
C20 C21 H21 120.3 . . ?
C20 C21 C22 119.45(19) . . ?
C22 C21 H21 120.3 . . ?
C21 C22 H22 119.8 . . ?
C21 C22 C23 120.31(19) . . ?
C23 C22 H22 119.8 . . ?
C18 C23 H23 119.9 . . ?
C22 C23 C18 120.28(18) . . ?
C22 C23 H23 119.9 . . ?

loop_
_geom_bond_atom_site_label_1
_geom_bond_atom_site_label_2
_geom_bond_distance
_geom_bond_site_symmetry_2
_geom_bond_publ_flag
N1 C1 1.374(3) . ?
N1 C15 1.386(3) . ?
N1 C17 1.459(2) . ?
N2 C1 1.321(3) . ?
N2 C8 1.384(3) . ?
C1 C2 1.477(3) . ?
C2 C3 1.400(3) . ?
C2 C7 1.400(3) . ?
C3 H3 0.9500 . ?
C3 C4 1.390(3) . ?
C4 H4 0.9500 . ?
C4 C5 1.391(3) . ?
C5 H5 0.9500 . ?
C5 C6 1.392(3) . ?
C6 H6 0.9500 . ?
C6 C7 1.392(3) . ?
C7 H7 0.9500 . ?
C8 C9 1.472(3) . ?
C8 C15 1.382(3) . ?
C9 C10 1.405(3) . ?
C9 C14 1.399(3) . ?
C10 H10 0.9500 . ?
C10 C11 1.384(3) . ?
C11 H11 0.9500 . ?
C11 C12 1.389(4) . ?
C12 H12 0.9500 . ?
C12 C13 1.387(3) . ?
C13 H13 0.9500 . ?
C13 C14 1.394(3) . ?
C14 H14 0.9500 . ?
C15 C16 1.491(3) . ?
C16 H16A 0.9800 . ?
C16 H16B 0.9800 . ?
C16 H16C 0.9800 . ?
C17 H17A 0.9900 . ?
C17 H17B 0.9900 . ?
C17 C18 1.514(3) . ?
C18 C19 1.390(3) . ?
C18 C23 1.391(3) . ?
C19 H19 0.9500 . ?
C19 C20 1.388(3) . ?
C20 H20 0.9500 . ?
C20 C21 1.387(3) . ?
C21 H21 0.9500 . ?
C21 C22 1.388(3) . ?
C22 H22 0.9500 . ?
C22 C23 1.390(3) . ?
C23 H23 0.9500 . ?
